data_1539993
loop_
_publ_author_name
'Zemann, J.'

_publ_section_title
;
 Der Strukturtyp von Stottit
;
_journal_name_full
;
Neues Jahrbuch fuer Mineralogie. Monatshefte (Band=Jahr) (1950-)
;
_journal_page_first 67
_journal_page_last 69
_journal_volume 1959
_journal_year 1959
_chemical_formula_sum 'Fe Ge H6 O6'
_chemical_name_systematic 'Fe (Ge (O H)6)'
_space_group_IT_number 86
_symmetry_space_group_name_Hall 'P 4n -1n'
_symmetry_space_group_name_H-M 'P 42/n :1'
_cell_angle_alpha 90
_cell_angle_beta 90
_cell_angle_gamma 90
_cell_formula_units_Z 4
_cell_length_a 7.55
_cell_length_b 7.55
_cell_length_c 7.47
_cell_volume 425.809
_citation_journal_id_ASTM NJMMAW
_cod_data_source_file Zemann_NJMMAW_1959_1982.cif
_cod_data_source_block H6Fe1Ge1O6
_cod_original_cell_volume 425.8087
_cod_original_sg_symbol_Hall '-P 4bc (x+1/4,y+1/4,z+1/4)'
_cod_original_formula_sum 'H6 Fe1 Ge1 O6'
_cod_database_code 1539993

loop_
_symmetry_equiv_pos_as_xyz
x,y,z
-y+1/2,x+1/2,z+1/2
-x,-y,z
y+1/2,-x+1/2,z+1/2
-x+1/2,-y+1/2,-z+1/2
y,-x,-z
x+1/2,y+1/2,-z+1/2
-y,x,-z

loop_
_atom_site_label
_atom_site_type_symbol
_atom_site_fract_x
_atom_site_fract_y
_atom_site_fract_z
_atom_site_occupancy
_atom_site_U_iso_or_equiv
Fe1 Fe+2 0.25 0.25 0.75 1 0.0
O1 O-2 0.28 0.03 0.34 1 0.0
O3 O-2 0.18 0.18 0.03 1 0.0
O2 O-2 0.03 0.28 0.34 1 0.0
Ge1 Ge+4 0.25 0.25 0.25 1 0.0
